data_2228843
loop_
_publ_author_name
'Zheng, Wen-Ni'
'Chen, Xin-Yuan'

_publ_section_title
;
 4-(1<i>H</i>-Tetrazol-5-yl)pyridinium bromide
;
_journal_coeditor_code PK2287
_journal_issue 1
_journal_name_full 'Acta Crystallographica Section E'
_journal_page_first o53
_journal_paper_doi 10.1107/S1600536810050658
_journal_volume 67
_journal_year 2011
_chemical_formula_iupac 'C6 H6 N5 +, Br -'
_chemical_formula_moiety 'C6 H6 N5 +, Br -'
_chemical_formula_sum 'C6 H6 Br N5'
_chemical_formula_weight 228.07
_chemical_name_systematic
;
4-(1<i>H</i>-Tetrazol-5-yl)pyridinium bromide
;
_space_group_IT_number 4
_symmetry_cell_setting monoclinic
_symmetry_space_group_name_Hall 'P 2yb'
_symmetry_space_group_name_H-M 'P 1 21 1'
_atom_sites_solution_hydrogens geom
_atom_sites_solution_primary direct
_atom_sites_solution_secondary difmap
_audit_creation_method SHELXL-97
_cell_angle_alpha 90.00
_cell_angle_beta 92.38(3)
_cell_angle_gamma 90.00
_cell_formula_units_Z 2
_cell_length_a 4.8688(10)
_cell_length_b 7.6850(15)
_cell_length_c 11.174(2)
_cell_measurement_reflns_used 1897
_cell_measurement_temperature 298(2)
_cell_measurement_theta_max 27.45
_cell_measurement_theta_min 3.22
_cell_volume 417.73(14)
_computing_cell_refinement 'CrystalClear (Rigaku, 2005)'
_computing_data_collection 'CrystalClear (Rigaku, 2005)'
_computing_data_reduction 'CrystalClear (Rigaku, 2005)'
_computing_molecular_graphics 'SHELXTL (Sheldrick, 2008)'
_computing_publication_material 'SHELXTL (Sheldrick, 2008)'
_computing_structure_refinement 'SHELXL97 (Sheldrick, 2008)'
_computing_structure_solution 'SHELXS97 (Sheldrick, 2008)'
_diffrn_ambient_temperature 298(2)
_diffrn_detector_area_resol_mean 13.66
_diffrn_measured_fraction_theta_full 0.999
_diffrn_measured_fraction_theta_max 0.999
_diffrn_measurement_device_type 'Rigaku Mercury2'
_diffrn_measurement_method '\w scan'
_diffrn_radiation_monochromator graphite
_diffrn_radiation_source 'fine-focus sealed tube'
_diffrn_radiation_type MoK\a
_diffrn_radiation_wavelength 0.71073
_diffrn_reflns_av_R_equivalents 0.0331
_diffrn_reflns_av_sigmaI/netI 0.0474
_diffrn_reflns_limit_h_max 6
_diffrn_reflns_limit_h_min -6
_diffrn_reflns_limit_k_max 9
_diffrn_reflns_limit_k_min -9
_diffrn_reflns_limit_l_max 14
_diffrn_reflns_limit_l_min -14
_diffrn_reflns_number 4378
_diffrn_reflns_theta_full 27.45
_diffrn_reflns_theta_max 27.45
_diffrn_reflns_theta_min 3.22
_diffrn_standards_number 0
_exptl_absorpt_coefficient_mu 4.870
_exptl_absorpt_correction_T_max 1.000
_exptl_absorpt_correction_T_min 0.910
_exptl_absorpt_correction_type multi-scan
_exptl_absorpt_process_details '(CrystalClear; Rigaku, 2005)'
_exptl_crystal_colour Colorless
_exptl_crystal_density_diffrn 1.813
_exptl_crystal_density_method 'not measured'
_exptl_crystal_description block
_exptl_crystal_F_000 224
_exptl_crystal_size_max 0.30
_exptl_crystal_size_mid 0.05
_exptl_crystal_size_min 0.05
_refine_diff_density_max 0.405
_refine_diff_density_min -0.280
_refine_ls_abs_structure_details 'Flack (1983), 869 Friedel pairs'
_refine_ls_abs_structure_Flack 0.045(11)
_refine_ls_extinction_method none
_refine_ls_goodness_of_fit_ref 1.075
_refine_ls_hydrogen_treatment constr
_refine_ls_matrix_type full
_refine_ls_number_parameters 109
_refine_ls_number_reflns 1897
_refine_ls_number_restraints 1
_refine_ls_restrained_S_all 1.075
_refine_ls_R_factor_all 0.0339
_refine_ls_R_factor_gt 0.0294
_refine_ls_shift/su_max 0.000
_refine_ls_shift/su_mean 0.000
_refine_ls_structure_factor_coef Fsqd
_refine_ls_weighting_details 'calc w=1/[\s^2^(Fo^2^)+(0.0135P)^2^] where P=(Fo^2^+2Fc^2^)/3'
_refine_ls_weighting_scheme calc
_refine_ls_wR_factor_gt 0.0559
_refine_ls_wR_factor_ref 0.0576
_reflns_number_gt 1738
_reflns_number_total 1897
_reflns_threshold_expression I>2\s(I)
_cod_data_source_file pk2287.cif
_cod_data_source_block I
_cod_original_sg_symbol_H-M 'P 21'
_cod_database_code 2228843
_cod_database_fobs_code 2228843

loop_
_symmetry_equiv_pos_as_xyz
'x, y, z'
'-x, y+1/2, -z'

loop_
_atom_site_type_symbol
_atom_site_label
_atom_site_fract_x
_atom_site_fract_y
_atom_site_fract_z
_atom_site_U_iso_or_equiv
_atom_site_adp_type
_atom_site_calc_flag
_atom_site_refinement_flags
_atom_site_occupancy
_atom_site_disorder_assembly
_atom_site_disorder_group
Br Br1 0.54779(5) 0.11064(8) 0.91219(2) 0.04195(11) Uani d . 1 . .
C C1 0.9198(7) 0.6502(5) 0.8550(3) 0.0389(10) Uani d . 1 . .
H H1 1.0123 0.6938 0.9230 0.047 Uiso calc R 1 . .
C C2 0.9881(7) 0.4908(5) 0.8113(3) 0.0357(8) Uani d . 1 . .
H H2 1.1263 0.4251 0.8494 0.043 Uiso calc R 1 . .
C C6 0.9049(6) 0.2572(4) 0.6591(3) 0.0298(7) Uani d . 1 . .
N N1 0.7207(5) 0.7439(4) 0.8003(2) 0.0396(7) Uani d . 1 . .
H H1A 0.6786 0.8433 0.8297 0.048 Uiso calc R 1 . .
C C3 0.8491(6) 0.4280(4) 0.7096(3) 0.0285(6) Uani d . 1 . .
N N3 1.0851(7) 0.0009(4) 0.6315(3) 0.0436(8) Uani d . 1 . .
N N2 1.1026(5) 0.1460(4) 0.6956(3) 0.0367(8) Uani d . 1 . .
H H2A 1.2233 0.1657 0.7524 0.044 Uiso calc R 1 . .
C C5 0.5854(8) 0.6883(5) 0.7017(3) 0.0393(10) Uani d . 1 . .
H H5 0.4496 0.7575 0.6651 0.047 Uiso calc R 1 . .
N N4 0.8778(6) 0.0253(4) 0.5546(3) 0.0424(8) Uani d . 1 . .
C C4 0.6457(7) 0.5292(5) 0.6541(3) 0.0355(9) Uani d . 1 . .
H H4 0.5513 0.4897 0.5853 0.043 Uiso calc R 1 . .
N N5 0.7617(6) 0.1826(4) 0.5708(3) 0.0386(8) Uani d . 1 . .

loop_
_atom_site_aniso_label
_atom_site_aniso_U_11
_atom_site_aniso_U_22
_atom_site_aniso_U_33
_atom_site_aniso_U_12
_atom_site_aniso_U_13
_atom_site_aniso_U_23
Br1 0.04736(18) 0.04135(19) 0.03641(18) 0.0106(2) -0.00715(13) -0.0064(2)
C1 0.0434(17) 0.039(3) 0.0339(17) 0.0035(15) -0.0039(15) -0.0041(15)
C2 0.0334(18) 0.037(2) 0.036(2) 0.0074(15) -0.0027(16) 0.0039(16)
C6 0.0299(16) 0.0273(17) 0.0321(18) 0.0047(13) -0.0010(14) 0.0065(14)
N1 0.0515(17) 0.0286(15) 0.0393(16) 0.0081(13) 0.0075(15) -0.0035(13)
C3 0.0276(15) 0.0316(17) 0.0263(16) -0.0003(12) -0.0003(13) 0.0061(13)
N3 0.0523(19) 0.0330(18) 0.045(2) 0.0094(15) -0.0047(17) -0.0071(14)
N2 0.0338(13) 0.038(3) 0.0371(14) 0.0048(13) -0.0064(12) -0.0073(14)
C5 0.039(2) 0.037(2) 0.041(2) 0.0084(15) -0.0007(18) 0.0101(17)
N4 0.0475(19) 0.0360(18) 0.0431(19) 0.0054(16) -0.0046(17) -0.0102(15)
C4 0.039(2) 0.0355(19) 0.032(2) 0.0060(15) -0.0059(16) 0.0035(15)
N5 0.0411(17) 0.0381(18) 0.0357(17) 0.0011(14) -0.0099(15) -0.0036(13)

loop_
_atom_type_symbol
_atom_type_description
_atom_type_scat_dispersion_real
_atom_type_scat_dispersion_imag
_atom_type_scat_source
C C 0.0033 0.0016 'International Tables Vol C Tables 4.2.6.8 and 6.1.1.4'
H H 0.0000 0.0000 'International Tables Vol C Tables 4.2.6.8 and 6.1.1.4'
N N 0.0061 0.0033 'International Tables Vol C Tables 4.2.6.8 and 6.1.1.4'
Br Br -0.2901 2.4595 'International Tables Vol C Tables 4.2.6.8 and 6.1.1.4'

loop_
_geom_angle_atom_site_label_1
_geom_angle_atom_site_label_2
_geom_angle_atom_site_label_3
_geom_angle_site_symmetry_1
_geom_angle_site_symmetry_3
_geom_angle
_geom_angle_publ_flag
N1 C1 C2 . . 120.2(3) ?
N1 C1 H1 . . 119.9 ?
C2 C1 H1 . . 119.9 ?
C1 C2 C3 . . 119.2(3) ?
C1 C2 H2 . . 120.4 ?
C3 C2 H2 . . 120.4 ?
N5 C6 N2 . . 107.6(3) ?
N5 C6 C3 . . 125.5(3) ?
N2 C6 C3 . . 126.8(3) ?
C5 N1 C1 . . 122.1(3) ?
C5 N1 H1A . . 119.0 ?
C1 N1 H1A . . 119.0 ?
C2 C3 C4 . . 119.2(3) ?
C2 C3 C6 . . 122.6(3) ?
C4 C3 C6 . . 118.2(3) ?
N4 N3 N2 . . 105.3(3) ?
N3 N2 C6 . . 110.1(3) ?
N3 N2 H2A . . 125.0 ?
C6 N2 H2A . . 125.0 ?
N1 C5 C4 . . 120.1(4) ?
N1 C5 H5 . . 120.0 ?
C4 C5 H5 . . 120.0 ?
N3 N4 N5 . . 110.8(3) ?
C5 C4 C3 . . 119.2(4) ?
C5 C4 H4 . . 120.4 ?
C3 C4 H4 . . 120.4 ?
C6 N5 N4 . . 106.2(3) ?

loop_
_geom_bond_atom_site_label_1
_geom_bond_atom_site_label_2
_geom_bond_site_symmetry_2
_geom_bond_distance
_geom_bond_publ_flag
C1 N1 . 1.335(4) ?
C1 C2 . 1.365(5) ?
C1 H1 . 0.9300 ?
C2 C3 . 1.385(5) ?
C2 H2 . 0.9300 ?
C6 N5 . 1.315(4) ?
C6 N2 . 1.338(4) ?
C6 C3 . 1.459(4) ?
N1 C5 . 1.330(5) ?
N1 H1A . 0.8600 ?
C3 C4 . 1.386(5) ?
N3 N4 . 1.312(5) ?
N3 N2 . 1.326(4) ?
N2 H2A . 0.8600 ?
C5 C4 . 1.370(4) ?
C5 H5 . 0.9300 ?
N4 N5 . 1.350(3) ?
C4 H4 . 0.9300 ?

loop_
_geom_hbond_atom_site_label_D
_geom_hbond_atom_site_label_H
_geom_hbond_atom_site_label_A
_geom_hbond_site_symmetry_A
_geom_hbond_distance_DH
_geom_hbond_distance_HA
_geom_hbond_distance_DA
_geom_hbond_angle_DHA
N1 H1A Br1 1_565 0.86 2.35 3.210(3) 177.9
N2 H2A Br1 1_655 0.86 2.37 3.193(3) 159.5

loop_
_geom_torsion_atom_site_label_1
_geom_torsion_atom_site_label_2
_geom_torsion_atom_site_label_3
_geom_torsion_atom_site_label_4
_geom_torsion_site_symmetry_1
_geom_torsion_site_symmetry_2
_geom_torsion_site_symmetry_3
_geom_torsion_site_symmetry_4
_geom_torsion
_geom_torsion_publ_flag
N1 C1 C2 C3 . . . . 0.2(5) ?
C2 C1 N1 C5 . . . . -1.0(6) ?
C1 C2 C3 C4 . . . . 0.5(5) ?
C1 C2 C3 C6 . . . . -178.4(3) ?
N5 C6 C3 C2 . . . . 172.4(3) ?
N2 C6 C3 C2 . . . . -5.2(5) ?
N5 C6 C3 C4 . . . . -6.6(5) ?
N2 C6 C3 C4 . . . . 175.8(3) ?
N4 N3 N2 C6 . . . . 0.8(4) ?
N5 C6 N2 N3 . . . . -0.3(4) ?
C3 C6 N2 N3 . . . . 177.7(3) ?
C1 N1 C5 C4 . . . . 1.0(5) ?
N2 N3 N4 N5 . . . . -1.1(4) ?
N1 C5 C4 C3 . . . . -0.2(5) ?
C2 C3 C4 C5 . . . . -0.6(5) ?
C6 C3 C4 C5 . . . . 178.4(3) ?
N2 C6 N5 N4 . . . . -0.4(4) ?
C3 C6 N5 N4 . . . . -178.4(3) ?
N3 N4 N5 C6 . . . . 1.0(4) ?

loop_
_cod_related_entry_id
_cod_related_entry_database
_cod_related_entry_code
1 ChemSpider 30656434
